data_7026418
loop_
_publ_author_name
'Wu, Che-Chih'
'Datta, Saiti'
'Wernsdorfer, Wolfgang'
'Lee, Gene-Hsian'
'Hill, Stephen'
'Yang, En-Che'

_publ_section_title
;
 Studies of magnetic properties and HFEPR of octanuclear manganese
 single-molecule magnets.
;
_journal_issue 42
_journal_name_full 'Dalton transactions (Cambridge, England : 2003)'
_journal_page_first 10160
_journal_page_last 10168
_journal_paper_doi 10.1039/c0dt00405g
_journal_volume 39
_journal_year 2010
_chemical_absolute_configuration ad
_chemical_formula_sum 'C68 H122 Cl6 Mn8 N12 O40'
_chemical_formula_weight 2400.00
_chemical_name_systematic
;
?
;
_space_group_IT_number 154
_symmetry_cell_setting trigonal
_symmetry_space_group_name_Hall 'P 32 2"'
_symmetry_space_group_name_H-M 'P 32 2 1'
_atom_sites_solution_hydrogens geom
_atom_sites_solution_primary direct
_atom_sites_solution_secondary difmap
_audit_creation_method SHELXL-97
_cell_angle_alpha 90.00
_cell_angle_beta 90.00
_cell_angle_gamma 120.00
_cell_formula_units_Z 3
_cell_length_a 24.9951(5)
_cell_length_b 24.9951(5)
_cell_length_c 15.0263(3)
_cell_measurement_reflns_used all
_cell_measurement_temperature 150(2)
_cell_measurement_theta_max 25.00
_cell_measurement_theta_min 1.00
_cell_volume 8130.0(3)
_computing_cell_refinement DENZO-SMN
_computing_data_collection 'NONIUS KapppaCCD'
_computing_data_reduction DENZO-SMN
_computing_molecular_graphics 'Bruker SHELXTL'
_computing_publication_material 'Bruker SHELXTL'
_computing_structure_refinement 'SHELXL-97 (Sheldrick, 1997)'
_computing_structure_solution 'SHELXS-97 (Sheldrick, 1990)'
_diffrn_ambient_temperature 150(2)
_diffrn_measured_fraction_theta_full 0.996
_diffrn_measured_fraction_theta_max 0.996
_diffrn_measurement_device_type 'NONIUS KappaCCD'
_diffrn_measurement_method '\w scans'
_diffrn_radiation_monochromator graphite
_diffrn_radiation_source 'fine-focus sealed tube'
_diffrn_radiation_type MoK\a
_diffrn_radiation_wavelength 0.71073
_diffrn_reflns_av_R_equivalents 0.0483
_diffrn_reflns_av_sigmaI/netI 0.0477
_diffrn_reflns_limit_h_max 29
_diffrn_reflns_limit_h_min -29
_diffrn_reflns_limit_k_max 27
_diffrn_reflns_limit_k_min -28
_diffrn_reflns_limit_l_max 17
_diffrn_reflns_limit_l_min -17
_diffrn_reflns_number 32731
_diffrn_reflns_theta_full 25.01
_diffrn_reflns_theta_max 25.01
_diffrn_reflns_theta_min 1.63
_exptl_absorpt_coefficient_mu 1.130
_exptl_absorpt_correction_T_max 0.799
_exptl_absorpt_correction_T_min 0.584
_exptl_absorpt_correction_type multi-scan
_exptl_crystal_colour deep-brown
_exptl_crystal_density_diffrn 1.471
_exptl_crystal_density_meas ?
_exptl_crystal_density_method 'not measured'
_exptl_crystal_description rod
_exptl_crystal_F_000 3708
_exptl_crystal_size_max 0.50
_exptl_crystal_size_mid 0.25
_exptl_crystal_size_min 0.22
_refine_diff_density_max 1.049
_refine_diff_density_min -0.849
_refine_diff_density_rms 0.178
_refine_ls_abs_structure_details 'Flack H D (1983), Acta Cryst. A39, 876-881'
_refine_ls_abs_structure_Flack 0.04(4)
_refine_ls_extinction_method none
_refine_ls_goodness_of_fit_ref 1.045
_refine_ls_hydrogen_treatment constr
_refine_ls_matrix_type full
_refine_ls_number_parameters 538
_refine_ls_number_reflns 9513
_refine_ls_number_restraints 14
_refine_ls_restrained_S_all 1.046
_refine_ls_R_factor_all 0.1226
_refine_ls_R_factor_gt 0.0945
_refine_ls_shift/su_max 0.036
_refine_ls_shift/su_mean 0.004
_refine_ls_structure_factor_coef Fsqd
_refine_ls_weighting_details 'calc w=1/[\s^2^(Fo^2^)+(0.1881P)^2^+7.1498P] where P=(Fo^2^+2Fc^2^)/3'
_refine_ls_weighting_scheme calc
_refine_ls_wR_factor_gt 0.2534
_refine_ls_wR_factor_ref 0.2808
_reflns_number_gt 6840
_reflns_number_total 9513
_reflns_threshold_expression >2sigma(I)
_cod_data_source_file c0dt00405g.txt
_cod_data_source_block ic13599
_cod_depositor_comments
;
The following automatic conversions were performed:

'_symmetry_cell_setting' value 'Trigonal' changed to 'trigonal'
according to /home/saulius/struct/CIF-dictionaries/cif_core.dic
dictionary named 'cif_core.dic' version 2.4.2 from 2011-04-26.

Automatic conversion script
Id: cif_fix_values 1891 2012-01-12 08:04:46Z andrius 

The following automatic conversions were performed:

'_exptl_crystal_density_meas' value 'not_measured' was changed to '?'
- the value is perceived as not measured.

Automatic conversion script
Id: cif_fix_values 3008 2015-01-20 13:52:24Z robertas 
;
_cod_original_sg_symbol_H-M P3(2)21
_cod_database_code 7026418

loop_
_symmetry_equiv_pos_as_xyz
'x, y, z'
'-y, x-y, z+2/3'
'-x+y, -x, z+1/3'
'y, x, -z'
'x-y, -y, -z+1/3'
'-x, -x+y, -z+2/3'

loop_
_atom_site_label
_atom_site_type_symbol
_atom_site_fract_x
_atom_site_fract_y
_atom_site_fract_z
_atom_site_U_iso_or_equiv
_atom_site_adp_type
_atom_site_occupancy
_atom_site_symmetry_multiplicity
_atom_site_calc_flag
_atom_site_refinement_flags
_atom_site_disorder_assembly
_atom_site_disorder_group
Mn1 Mn 0.03715(6) -0.42503(7) 0.41876(8) 0.0614(4) Uani 1 1 d . . .
Mn2 Mn 0.05114(7) -0.33787(7) 0.26139(9) 0.0642(4) Uani 1 1 d . . .
Mn3 Mn 0.12890(8) -0.27948(8) 0.44018(11) 0.0747(5) Uani 1 1 d . . .
Mn4 Mn 0.14655(7) -0.38684(7) 0.27971(8) 0.0628(4) Uani 1 1 d . . .
O1 O 0.0358(3) -0.3510(3) 0.4077(4) 0.0680(17) Uani 1 1 d . . .
O2 O 0.0477(3) -0.4163(3) 0.2794(4) 0.0651(16) Uani 1 1 d . . .
O3 O 0.1259(3) -0.3737(3) 0.4295(4) 0.0704(17) Uani 1 1 d . . .
O4 O 0.2220(4) -0.1957(4) 0.4269(6) 0.108(3) Uani 1 1 d D . .
H4 H 0.2287 -0.1648 0.3843 0.130 Uiso 1 1 calc R . .
O5 O 0.1384(3) -0.3000(3) 0.2828(4) 0.0674(16) Uani 1 1 d . . .
O6 O 0.2350(4) -0.3762(4) 0.3299(5) 0.087(2) Uani 1 1 d . . .
H6 H 0.2346 -0.4041 0.3732 0.104 Uiso 1 1 calc R . .
O7 O 0.0411(3) -0.5016(3) 0.4263(4) 0.0673(17) Uani 1 1 d . . .
O8 O 0.1155(3) -0.4801(4) 0.3269(4) 0.0769(19) Uani 1 1 d . . .
O9 O 0.0543(4) -0.3500(4) 0.1200(6) 0.088(2) Uani 1 1 d . . .
O10 O -0.0205(4) -0.4492(4) 0.1139(5) 0.087(2) Uani 1 1 d . . .
O11 O 0.0533(4) -0.2583(4) 0.2541(6) 0.088(2) Uani 1 1 d . . .
O12 O 0.1052(4) -0.2156(4) 0.3781(6) 0.089(2) Uani 1 1 d . . .
N1 N 0.0917(5) -0.2636(5) 0.5698(7) 0.100(3) Uani 1 1 d . . .
N2 N 0.1922(5) -0.2830(6) 0.5557(6) 0.091(3) Uani 1 1 d . . .
N3 N 0.1317(4) -0.4270(5) 0.1403(5) 0.074(2) Uani 1 1 d . . .
N4 N 0.2277(4) -0.3128(4) 0.1896(5) 0.072(2) Uani 1 1 d . . .
C1 C 0.0540(6) -0.2395(7) 0.5748(11) 0.109(5) Uani 1 1 d . . .
H1 H 0.0395 -0.2309 0.5213 0.131 Uiso 1 1 calc R . .
C2 C 0.0362(9) -0.2273(9) 0.6533(12) 0.133(6) Uani 1 1 d . . .
H2 H 0.0037 -0.2182 0.6567 0.159 Uiso 1 1 calc R . .
C3 C 0.0679(9) -0.2287(8) 0.7301(13) 0.128(6) Uani 1 1 d . . .
H3 H 0.0605 -0.2142 0.7846 0.154 Uiso 1 1 calc R . .
C4 C 0.1076(7) -0.2494(7) 0.7294(9) 0.105(4) Uani 1 1 d . . .
H4A H 0.1269 -0.2517 0.7827 0.126 Uiso 1 1 calc R . .
C5 C 0.1204(6) -0.2680(5) 0.6461(7) 0.085(3) Uani 1 1 d . . .
C6 C 0.1554(6) -0.2973(8) 0.6380(8) 0.105(4) Uani 1 1 d . . .
H6A H 0.1271 -0.3425 0.6411 0.126 Uiso 1 1 calc R . .
H6B H 0.1837 -0.2854 0.6896 0.126 Uiso 1 1 calc R . .
C7 C 0.2083(5) -0.3271(6) 0.5316(6) 0.077(3) Uani 1 1 d . . .
H7A H 0.2281 -0.3346 0.5834 0.093 Uiso 1 1 calc R . .
H7B H 0.2393 -0.3098 0.4833 0.093 Uiso 1 1 calc R . .
C8 C 0.1557(5) -0.3879(6) 0.5011(6) 0.075(3) Uani 1 1 d . . .
H8A H 0.1712 -0.4151 0.4795 0.090 Uiso 1 1 calc R . .
H8B H 0.1264 -0.4089 0.5504 0.090 Uiso 1 1 calc R . .
C9 C 0.2450(6) -0.2201(6) 0.5690(9) 0.104(4) Uani 1 1 d D . .
H9A H 0.2778 -0.2224 0.6027 0.125 Uiso 1 1 calc R . .
H9B H 0.2315 -0.1956 0.6045 0.125 Uiso 1 1 calc R . .
C10 C 0.2704(6) -0.1886(8) 0.4812(9) 0.137(7) Uani 1 1 d D . .
H10A H 0.2998 -0.1441 0.4910 0.164 Uiso 1 1 calc R . .
H10B H 0.2929 -0.2069 0.4518 0.164 Uiso 1 1 calc R . .
C11 C 0.0905(5) -0.4858(6) 0.1230(6) 0.071(3) Uani 1 1 d . . .
H11 H 0.0634 -0.5103 0.1693 0.085 Uiso 1 1 calc R . .
C12 C 0.0853(5) -0.5131(6) 0.0396(8) 0.079(3) Uani 1 1 d . . .
H12 H 0.0556 -0.5552 0.0290 0.095 Uiso 1 1 calc R . .
C13 C 0.1239(6) -0.4772(7) -0.0245(8) 0.094(4) Uani 1 1 d . . .
H13 H 0.1228 -0.4943 -0.0815 0.113 Uiso 1 1 calc R . .
C14 C 0.1652(6) -0.4159(8) -0.0083(7) 0.095(4) Uani 1 1 d . . .
H14 H 0.1912 -0.3909 -0.0551 0.115 Uiso 1 1 calc R . .
C15 C 0.1697(5) -0.3899(6) 0.0741(6) 0.073(3) Uani 1 1 d . . .
C16 C 0.2081(6) -0.3228(6) 0.0929(6) 0.086(3) Uani 1 1 d . . .
H16A H 0.1842 -0.3019 0.0796 0.103 Uiso 1 1 calc R . .
H16B H 0.2452 -0.3046 0.0543 0.103 Uiso 1 1 calc R . .
C17 C 0.2395(5) -0.2512(6) 0.2168(8) 0.086(3) Uani 1 1 d . . .
H17A H 0.2658 -0.2206 0.1715 0.103 Uiso 1 1 calc R . .
H17B H 0.2624 -0.2398 0.2738 0.103 Uiso 1 1 calc R . .
C18 C 0.1816(5) -0.2485(6) 0.2279(7) 0.081(3) Uani 1 1 d . . .
H18A H 0.1911 -0.2090 0.2565 0.097 Uiso 1 1 calc R . .
H18B H 0.1629 -0.2506 0.1690 0.097 Uiso 1 1 calc R . .
C19 C 0.2832(5) -0.3184(7) 0.2030(7) 0.088(4) Uani 1 1 d . . .
H19A H 0.2791 -0.3538 0.1678 0.106 Uiso 1 1 calc R . .
H19B H 0.3199 -0.2805 0.1810 0.106 Uiso 1 1 calc R . .
C20 C 0.2922(6) -0.3276(6) 0.2972(8) 0.083(3) Uani 1 1 d . . .
H20A H 0.3249 -0.3387 0.3034 0.099 Uiso 1 1 calc R . .
H20B H 0.3047 -0.2892 0.3313 0.099 Uiso 1 1 calc R . .
C21 C 0.0768(5) -0.5156(5) 0.3827(7) 0.067(2) Uani 1 1 d . . .
C22 C 0.0738(6) -0.5748(6) 0.3997(9) 0.091(4) Uani 1 1 d . . .
H22A H 0.0580 -0.6003 0.3452 0.109 Uiso 1 1 calc R . .
H22B H 0.1165 -0.5665 0.4091 0.109 Uiso 1 1 calc R . .
C23 C 0.0365(8) -0.6112(8) 0.4740(10) 0.115(5) Uani 1 1 d . . .
H23A H 0.0554 -0.5897 0.5298 0.173 Uiso 1 1 calc R . .
H23B H 0.0340 -0.6516 0.4737 0.173 Uiso 1 1 calc R . .
H23C H -0.0051 -0.6169 0.4688 0.173 Uiso 1 1 calc R . .
C24 C 0.0175(6) -0.3995(7) 0.0782(6) 0.081(3) Uani 1 1 d . . .
C26 C 0.0207(7) -0.3999(7) -0.0234(7) 0.102(4) Uani 1 1 d . . .
H26A H 0.0305 -0.4322 -0.0407 0.122 Uiso 1 1 calc R . .
H26B H -0.0211 -0.4128 -0.0465 0.122 Uiso 1 1 calc R . .
C27 C 0.0625(10) -0.3452(10) -0.0676(15) 0.149(7) Uiso 1 1 d . . .
H27A H 0.0548 -0.3119 -0.0501 0.223 Uiso 1 1 calc R . .
H27B H 0.0570 -0.3516 -0.1320 0.223 Uiso 1 1 calc R . .
H27C H 0.1048 -0.3340 -0.0514 0.223 Uiso 1 1 calc R . .
C28 C 0.0805(6) -0.2137(6) 0.3105(10) 0.087(3) Uani 1 1 d . B .
C29 C 0.0807(11) -0.1572(8) 0.2799(10) 0.128(6) Uani 1 1 d D . .
H29A H 0.1099 -0.1229 0.3186 0.153 Uiso 1 1 calc R A 1
H29B H 0.0391 -0.1633 0.2922 0.153 Uiso 1 1 calc R A 1
C30 C 0.097(3) -0.135(3) 0.184(2) 0.20(3) Uiso 0.50 1 d PD B 1
H30A H 0.0816 -0.1702 0.1438 0.302 Uiso 0.50 1 calc PR B 1
H30B H 0.1415 -0.1087 0.1776 0.302 Uiso 0.50 1 calc PR B 1
H30C H 0.0770 -0.1103 0.1684 0.302 Uiso 0.50 1 calc PR B 1
C30' C 0.093(3) -0.112(3) 0.354(3) 0.20(3) Uiso 0.50 1 d PD B 2
H30D H 0.0768 -0.1341 0.4102 0.305 Uiso 0.50 1 calc PR B 2
H30E H 0.0716 -0.0884 0.3407 0.305 Uiso 0.50 1 calc PR B 2
H30F H 0.1371 -0.0831 0.3593 0.305 Uiso 0.50 1 calc PR B 2
Cl1 Cl 0.25540(19) -0.4695(2) -0.4851(2) 0.1034(11) Uani 1 1 d . . .
O13 O 0.2848(8) -0.5028(8) -0.4678(8) 0.165(6) Uani 1 1 d . . .
O14 O 0.2689(8) -0.4247(6) -0.4295(11) 0.179(7) Uani 1 1 d . . .
O15 O 0.2616(13) -0.4475(16) -0.5714(11) 0.295(17) Uani 1 1 d . . .
O16 O 0.1923(8) -0.5119(7) -0.4727(17) 0.228(11) Uani 1 1 d . . .
C31B C 0.0927(10) -0.4999(7) -0.3154(13) 0.175(8) Uiso 1 1 d D . .
H31A H 0.0529 -0.5004 -0.3180 0.210 Uiso 0.50 1 calc PR C 1
H31B H 0.1070 -0.4988 -0.3771 0.210 Uiso 0.50 1 calc PR C 1
H31C H 0.1134 -0.5150 -0.3560 0.210 Uiso 0.50 1 d PR C 2
H31D H 0.0655 -0.4899 -0.3510 0.210 Uiso 0.50 1 d PR C 2
Cl2B Cl 0.1479(3) -0.4328(3) -0.2575(4) 0.163(2) Uiso 1 1 d D D .
Cl3A Cl 0.0824(7) -0.5635(6) -0.2650(9) 0.165(4) Uiso 0.50 1 d PD D 1
Cl3B Cl 0.0475(9) -0.5575(8) -0.2335(12) 0.209(6) Uiso 0.50 1 d PD D 2
N5B N 0.169(3) -0.610(2) -0.382(4) 0.42(3) Uiso 1 1 d D . .
C32B C 0.156(3) -0.664(2) -0.383(5) 0.40(3) Uiso 1 1 d D . .
C33B C 0.129(2) -0.732(2) -0.399(3) 0.269(17) Uiso 1 1 d D . .
N6B N 0.0665(16) -0.6641(19) 0.035(2) 0.286(17) Uiso 1 1 d D . .
C34B C 0.0477(15) -0.6840(17) -0.034(2) 0.216(9) Uiso 1 1 d D . .
C35B C -0.0037(16) -0.7074(16) -0.1037(18) 0.216(9) Uiso 1 1 d D . .
O17B O 0.0801(17) -0.7228(16) 0.246(2) 0.323(15) Uiso 1 1 d . . .
O18B O -0.005(3) -0.005(3) -1.0000 0.44(4) Uiso 1 2 d S . .
O19B O 0.103(3) 0.103(3) -1.5000 0.40(3) Uiso 1 2 d S . .
O20B O 0.004(4) -0.076(3) -0.826(5) 0.48(4) Uiso 1 1 d . . .
O21B O 0.132(4) 0.031(4) -0.741(4) 0.53(5) Uiso 1 1 d . . .

loop_
_atom_site_aniso_label
_atom_site_aniso_U_11
_atom_site_aniso_U_22
_atom_site_aniso_U_33
_atom_site_aniso_U_23
_atom_site_aniso_U_13
_atom_site_aniso_U_12
Mn1 0.0598(8) 0.0776(9) 0.0344(6) -0.0019(6) -0.0005(5) 0.0250(7)
Mn2 0.0640(9) 0.0796(10) 0.0457(7) 0.0072(6) 0.0064(6) 0.0334(7)
Mn3 0.0717(10) 0.0802(10) 0.0573(8) -0.0084(7) 0.0041(7) 0.0269(8)
Mn4 0.0614(8) 0.0863(10) 0.0366(6) -0.0060(6) -0.0005(5) 0.0337(7)
O1 0.064(4) 0.076(4) 0.042(3) -0.011(3) 0.002(3) 0.018(3)
O2 0.054(3) 0.084(4) 0.050(3) -0.004(3) -0.006(3) 0.029(3)
O3 0.062(4) 0.090(5) 0.045(3) -0.007(3) -0.009(3) 0.028(4)
O4 0.087(6) 0.099(6) 0.079(5) -0.002(5) 0.011(5) 0.003(5)
O5 0.065(4) 0.067(4) 0.057(4) 0.002(3) 0.007(3) 0.022(3)
O6 0.076(5) 0.121(6) 0.063(4) 0.002(4) -0.002(3) 0.049(5)
O7 0.069(4) 0.081(4) 0.041(3) -0.001(3) -0.007(3) 0.029(4)
O8 0.077(5) 0.110(5) 0.046(3) -0.015(4) -0.015(3) 0.048(4)
O9 0.083(5) 0.103(6) 0.076(5) 0.023(5) 0.020(4) 0.046(5)
O10 0.088(5) 0.106(6) 0.064(5) -0.005(4) -0.009(4) 0.046(5)
O11 0.105(6) 0.085(5) 0.083(5) 0.014(4) 0.011(4) 0.054(5)
O12 0.100(6) 0.081(5) 0.078(5) 0.006(4) 0.009(5) 0.040(4)
N1 0.095(7) 0.107(8) 0.075(7) -0.026(6) 0.011(5) 0.032(6)
N2 0.080(6) 0.117(8) 0.067(6) -0.026(5) -0.022(5) 0.043(6)
N3 0.066(5) 0.125(8) 0.039(4) -0.018(4) -0.005(3) 0.054(5)
N4 0.076(5) 0.091(6) 0.041(4) -0.015(4) 0.007(3) 0.035(5)
C1 0.081(8) 0.129(12) 0.099(10) -0.030(8) 0.012(7) 0.039(8)
C2 0.136(14) 0.172(17) 0.092(11) -0.037(11) 0.017(10) 0.079(13)
C3 0.141(14) 0.120(12) 0.116(13) -0.026(10) 0.040(11) 0.058(11)
C4 0.116(11) 0.104(10) 0.078(8) -0.016(7) 0.009(7) 0.043(9)
C5 0.099(8) 0.082(7) 0.055(6) -0.011(5) -0.004(6) 0.032(7)
C6 0.085(8) 0.145(12) 0.064(7) -0.032(7) -0.014(6) 0.042(9)
C7 0.075(7) 0.104(8) 0.042(5) -0.006(5) -0.012(4) 0.036(6)
C8 0.075(6) 0.109(8) 0.036(4) 0.003(5) -0.004(4) 0.042(6)
C9 0.088(8) 0.091(9) 0.089(9) -0.018(7) -0.020(7) 0.011(7)
C10 0.085(9) 0.133(13) 0.105(11) -0.032(10) -0.010(8) -0.011(9)
C11 0.069(6) 0.089(7) 0.049(5) -0.010(5) -0.009(4) 0.034(6)
C12 0.070(6) 0.081(7) 0.079(7) -0.018(6) -0.016(6) 0.032(6)
C13 0.087(8) 0.137(11) 0.054(6) -0.028(7) -0.002(6) 0.054(8)
C14 0.097(9) 0.161(13) 0.039(5) -0.014(6) -0.012(5) 0.072(9)
C15 0.068(6) 0.102(8) 0.038(5) -0.015(5) -0.007(4) 0.034(6)
C16 0.091(7) 0.126(10) 0.028(4) 0.010(5) 0.007(4) 0.045(7)
C17 0.066(6) 0.113(9) 0.059(6) 0.008(6) 0.009(5) 0.031(6)
C18 0.086(7) 0.092(8) 0.056(6) 0.016(5) 0.022(5) 0.038(6)
C19 0.065(6) 0.146(11) 0.060(6) -0.013(6) -0.004(5) 0.058(7)
C20 0.082(7) 0.086(7) 0.072(7) -0.009(6) -0.011(6) 0.036(6)
C21 0.057(5) 0.087(7) 0.051(5) -0.001(5) -0.017(5) 0.033(5)
C22 0.086(8) 0.090(8) 0.093(8) 0.001(7) -0.034(7) 0.042(7)
C23 0.116(11) 0.133(12) 0.108(11) -0.004(9) -0.006(9) 0.070(10)
C24 0.095(8) 0.120(10) 0.031(5) -0.008(5) -0.006(5) 0.057(8)
C26 0.126(10) 0.141(12) 0.049(6) -0.010(7) 0.010(6) 0.075(10)
C28 0.091(8) 0.072(7) 0.091(9) 0.010(7) 0.022(7) 0.037(6)
C29 0.201(18) 0.102(10) 0.091(10) 0.016(8) 0.006(10) 0.084(12)
Cl1 0.128(3) 0.140(3) 0.0637(17) -0.0144(17) -0.0278(17) 0.083(3)
O13 0.228(15) 0.255(17) 0.098(8) -0.001(9) -0.033(8) 0.184(14)
O14 0.238(16) 0.132(9) 0.212(15) -0.098(10) -0.127(13) 0.125(11)
O15 0.39(3) 0.61(5) 0.120(11) 0.150(19) 0.098(15) 0.42(4)
O16 0.124(11) 0.108(9) 0.41(3) -0.027(13) -0.085(14) 0.023(8)

loop_
_atom_type_symbol
_atom_type_description
_atom_type_scat_dispersion_real
_atom_type_scat_dispersion_imag
_atom_type_scat_source
C C 0.0033 0.0016 'International Tables Vol C Tables 4.2.6.8 and 6.1.1.4'
H H 0.0000 0.0000 'International Tables Vol C Tables 4.2.6.8 and 6.1.1.4'
N N 0.0061 0.0033 'International Tables Vol C Tables 4.2.6.8 and 6.1.1.4'
O O 0.0106 0.0060 'International Tables Vol C Tables 4.2.6.8 and 6.1.1.4'
Cl Cl 0.1484 0.1585 'International Tables Vol C Tables 4.2.6.8 and 6.1.1.4'
Mn Mn 0.3368 0.7283 'International Tables Vol C Tables 4.2.6.8 and 6.1.1.4'

loop_
_geom_angle_atom_site_label_1
_geom_angle_atom_site_label_2
_geom_angle_atom_site_label_3
_geom_angle
_geom_angle_site_symmetry_1
_geom_angle_site_symmetry_3
O1 Mn1 O2 85.3(3) . 6
O1 Mn1 O3 86.2(3) . .
O2 Mn1 O3 167.6(3) 6 .
O1 Mn1 O7 177.6(3) . .
O2 Mn1 O7 95.8(3) 6 .
O3 Mn1 O7 92.4(3) . .
O1 Mn1 O10 91.6(3) . 6
O2 Mn1 O10 94.1(3) 6 6
O3 Mn1 O10 95.0(3) . 6
O7 Mn1 O10 90.4(3) . 6
O1 Mn1 O2 82.7(3) . .
O2 Mn1 O2 81.7(3) 6 .
O3 Mn1 O2 88.4(3) . .
O7 Mn1 O2 95.3(3) . .
O10 Mn1 O2 173.2(3) 6 .
O1 Mn1 Mn2 42.6(2) . 6
O2 Mn1 Mn2 44.2(2) 6 6
O3 Mn1 Mn2 128.6(2) . 6
O7 Mn1 Mn2 138.9(2) . 6
O10 Mn1 Mn2 84.8(3) 6 6
O2 Mn1 Mn2 88.45(19) . 6
O1 Mn1 Mn1 85.24(19) . 6
O2 Mn1 Mn1 43.56(19) 6 6
O3 Mn1 Mn1 126.7(2) . 6
O7 Mn1 Mn1 94.13(17) . 6
O10 Mn1 Mn1 137.7(2) 6 6
O2 Mn1 Mn1 38.36(17) . 6
Mn2 Mn1 Mn1 64.70(5) 6 6
O1 Mn1 Mn2 45.06(18) . .
O2 Mn1 Mn2 82.9(2) 6 .
O3 Mn1 Mn2 84.8(2) . .
O7 Mn1 Mn2 132.94(19) . .
O10 Mn1 Mn2 136.6(3) 6 .
O2 Mn1 Mn2 37.74(19) . .
Mn2 Mn1 Mn2 63.08(6) 6 .
Mn1 Mn1 Mn2 53.71(4) 6 .
O1 Mn1 Mn4 94.7(2) . .
O2 Mn1 Mn4 124.2(2) 6 .
O3 Mn1 Mn4 47.79(19) . .
O7 Mn1 Mn4 82.9(2) . .
O10 Mn1 Mn4 141.5(2) 6 .
O2 Mn1 Mn4 43.37(17) . .
Mn2 Mn1 Mn4 123.88(6) 6 .
Mn1 Mn1 Mn4 80.73(5) 6 .
Mn2 Mn1 Mn4 60.85(5) . .
O1 Mn1 Mn3 40.8(2) . .
O2 Mn1 Mn3 126.2(2) 6 .
O3 Mn1 Mn3 46.1(2) . .
O7 Mn1 Mn3 138.0(2) . .
O10 Mn1 Mn3 88.1(2) 6 .
O2 Mn1 Mn3 90.06(19) . .
Mn2 Mn1 Mn3 82.69(6) 6 .
Mn1 Mn1 Mn3 114.48(5) 6 .
Mn2 Mn1 Mn3 61.02(5) . .
Mn4 Mn1 Mn3 72.88(5) . .
O1 Mn2 O5 168.0(3) 6 .
O1 Mn2 O2 83.8(3) 6 .
O5 Mn2 O2 86.6(3) . .
O1 Mn2 O11 95.4(3) 6 .
O5 Mn2 O11 93.5(3) . .
O2 Mn2 O11 175.1(3) . .
O1 Mn2 O9 90.0(3) 6 .
O5 Mn2 O9 97.0(3) . .
O2 Mn2 O9 88.9(3) . .
O11 Mn2 O9 95.9(3) . .
O1 Mn2 O1 82.3(3) 6 .
O5 Mn2 O1 88.7(3) . .
O2 Mn2 O1 78.2(3) . .
O11 Mn2 O1 96.9(3) . .
O9 Mn2 O1 165.7(3) . .
O1 Mn2 Mn1 42.2(2) 6 6
O5 Mn2 Mn1 129.4(2) . 6
O2 Mn2 Mn1 43.10(19) . 6
O11 Mn2 Mn1 137.1(3) . 6
O9 Mn2 Mn1 80.5(2) . 6
O1 Mn2 Mn1 85.71(17) . 6
O1 Mn2 Mn2 45.60(18) 6 6
O5 Mn2 Mn2 125.9(2) . 6
O2 Mn2 Mn2 82.83(19) . 6
O11 Mn2 Mn2 93.2(2) . 6
O9 Mn2 Mn2 135.4(2) . 6
O1 Mn2 Mn2 37.25(17) . 6
Mn1 Mn2 Mn2 63.80(5) 6 6
O1 Mn2 Mn1 82.60(19) 6 .
O5 Mn2 Mn1 85.4(2) . .
O2 Mn2 Mn1 41.73(18) . .
O11 Mn2 Mn1 133.4(3) . .
O9 Mn2 Mn1 130.5(2) . .
O1 Mn2 Mn1 36.54(19) . .
Mn1 Mn2 Mn1 61.59(6) 6 .
Mn2 Mn2 Mn1 53.12(4) 6 .
O1 Mn2 Mn4 126.3(2) 6 .
O5 Mn2 Mn4 45.0(2) . .
O2 Mn2 Mn4 42.55(19) . .
O11 Mn2 Mn4 138.2(3) . .
O9 Mn2 Mn4 86.8(2) . .
O1 Mn2 Mn4 87.97(19) . .
Mn1 Mn2 Mn4 84.57(6) 6 .
Mn2 Mn2 Mn4 113.75(5) 6 .
Mn1 Mn2 Mn4 60.67(5) . .
O1 Mn2 Mn3 123.42(19) 6 .
O5 Mn2 Mn3 49.86(19) . .
O2 Mn2 Mn3 93.08(19) . .
O11 Mn2 Mn3 83.3(3) . .
O9 Mn2 Mn3 146.5(2) . .
O1 Mn2 Mn3 42.34(16) . .
Mn1 Mn2 Mn3 122.15(6) 6 .
Mn2 Mn2 Mn3 77.89(6) 6 .
Mn1 Mn2 Mn3 60.85(5) . .
Mn4 Mn2 Mn3 72.73(5) . .
O1 Mn3 O12 86.3(3) . .
O1 Mn3 O4 160.4(3) . .
O12 Mn3 O4 79.1(4) . .
O1 Mn3 N1 88.4(3) . .
O12 Mn3 N1 87.4(4) . .
O4 Mn3 N1 103.8(4) . .
O1 Mn3 O3 70.8(3) . .
O12 Mn3 O3 146.4(3) . .
O4 Mn3 O3 115.8(3) . .
N1 Mn3 O3 115.3(4) . .
O1 Mn3 N2 126.4(3) . .
O12 Mn3 N2 140.5(4) . .
O4 Mn3 N2 72.5(4) . .
N1 Mn3 N2 73.7(4) . .
O3 Mn3 N2 72.4(3) . .
O1 Mn3 O5 77.7(2) . .
O12 Mn3 O5 80.3(3) . .
O4 Mn3 O5 86.9(3) . .
N1 Mn3 O5 161.9(4) . .
O3 Mn3 O5 71.3(2) . .
N2 Mn3 O5 124.0(3) . .
O1 Mn3 Mn1 34.5(2) . .
O12 Mn3 Mn1 119.2(3) . .
O4 Mn3 Mn1 151.2(3) . .
N1 Mn3 Mn1 99.3(3) . .
O3 Mn3 Mn1 36.87(16) . .
N2 Mn3 Mn1 98.2(3) . .
O5 Mn3 Mn1 75.83(16) . .
O1 Mn3 Mn2 43.88(16) . .
O12 Mn3 Mn2 69.4(2) . .
O4 Mn3 Mn2 117.6(2) . .
N1 Mn3 Mn2 126.1(3) . .
O3 Mn3 Mn2 77.04(16) . .
N2 Mn3 Mn2 149.0(3) . .
O5 Mn3 Mn2 36.74(16) . .
Mn1 Mn3 Mn2 58.13(5) . .
O8 Mn4 O2 84.4(3) . .
O8 Mn4 O6 79.5(3) . .
O2 Mn4 O6 157.7(3) . .
O8 Mn4 N3 86.3(3) . .
O2 Mn4 N3 86.7(3) . .
O6 Mn4 N3 107.4(3) . .
O8 Mn4 O5 149.4(3) . .
O2 Mn4 O5 72.5(2) . .
O6 Mn4 O5 115.8(3) . .
N3 Mn4 O5 111.5(3) . .
O8 Mn4 O3 81.6(3) . .
O2 Mn4 O3 76.2(2) . .
O6 Mn4 O3 86.2(3) . .
N3 Mn4 O3 159.9(3) . .
O5 Mn4 O3 73.7(2) . .
O8 Mn4 N4 136.9(3) . .
O2 Mn4 N4 129.8(3) . .
O6 Mn4 N4 71.9(3) . .
N3 Mn4 N4 72.8(3) . .
O5 Mn4 N4 73.6(3) . .
O3 Mn4 N4 126.5(3) . .
O8 Mn4 Mn1 70.89(19) . .
O2 Mn4 Mn1 41.23(16) . .
O6 Mn4 Mn1 117.8(2) . .
N3 Mn4 Mn1 123.1(2) . .
O5 Mn4 Mn1 78.47(16) . .
O3 Mn4 Mn1 37.28(16) . .
N4 Mn4 Mn1 151.7(2) . .
O8 Mn4 Mn2 120.3(2) . .
O2 Mn4 Mn2 36.64(19) . .
O6 Mn4 Mn2 150.8(2) . .
N3 Mn4 Mn2 95.8(2) . .
O5 Mn4 Mn2 36.57(17) . .
O3 Mn4 Mn2 76.84(18) . .
N4 Mn4 Mn2 99.4(2) . .
Mn1 Mn4 Mn2 58.48(4) . .
Mn1 O1 Mn2 95.1(3) . 6
Mn1 O1 Mn3 104.7(3) . .
Mn2 O1 Mn3 155.7(4) 6 .
Mn1 O1 Mn2 98.4(3) . .
Mn2 O1 Mn2 97.2(3) 6 .
Mn3 O1 Mn2 93.8(2) . .
Mn1 O2 Mn2 92.7(3) 6 .
Mn1 O2 Mn1 98.1(3) 6 .
Mn2 O2 Mn1 100.5(3) . .
Mn1 O2 Mn4 158.8(4) 6 .
Mn2 O2 Mn4 100.8(3) . .
Mn1 O2 Mn4 95.4(2) . .
C8 O3 Mn1 117.3(6) . .
C8 O3 Mn3 115.9(6) . .
Mn1 O3 Mn3 97.1(3) . .
C8 O3 Mn4 119.8(6) . .
Mn1 O3 Mn4 94.9(2) . .
Mn3 O3 Mn4 107.9(3) . .
C10 O4 Mn3 119.9(8) . .
C10 O4 H4 120.1 . .
Mn3 O4 H4 120.1 . .
C18 O5 Mn2 119.9(6) . .
C18 O5 Mn4 116.9(6) . .
Mn2 O5 Mn4 98.5(3) . .
C18 O5 Mn3 117.9(6) . .
Mn2 O5 Mn3 93.4(3) . .
Mn4 O5 Mn3 106.4(3) . .
C20 O6 Mn4 120.0(7) . .
C20 O6 H6 120.0 . .
Mn4 O6 H6 120.0 . .
C21 O7 Mn1 127.8(7) . .
C21 O8 Mn4 135.4(7) . .
C24 O9 Mn2 124.2(7) . .
C24 O10 Mn1 125.0(7) . 6
C28 O11 Mn2 124.9(8) . .
C28 O12 Mn3 136.6(9) . .
C1 N1 C5 119.6(11) . .
C1 N1 Mn3 124.1(11) . .
C5 N1 Mn3 114.9(9) . .
C7 N2 C6 114.7(12) . .
C7 N2 C9 114.7(11) . .
C6 N2 C9 105.1(10) . .
C7 N2 Mn3 107.4(6) . .
C6 N2 Mn3 106.0(8) . .
C9 N2 Mn3 108.4(9) . .
C11 N3 C15 119.9(8) . .
C11 N3 Mn4 122.2(7) . .
C15 N3 Mn4 117.8(7) . .
C17 N4 C19 110.8(9) . .
C17 N4 C16 108.6(9) . .
C19 N4 C16 110.9(8) . .
C17 N4 Mn4 107.6(6) . .
C19 N4 Mn4 109.0(7) . .
C16 N4 Mn4 109.9(6) . .
C2 C1 N1 122.0(18) . .
C2 C1 H1 119.0 . .
N1 C1 H1 119.0 . .
C1 C2 C3 117.4(18) . .
C1 C2 H2 121.3 . .
C3 C2 H2 121.3 . .
C4 C3 C2 122.7(15) . .
C4 C3 H3 118.6 . .
C2 C3 H3 118.7 . .
C3 C4 C5 117.8(16) . .
C3 C4 H4A 121.1 . .
C5 C4 H4A 121.1 . .
N1 C5 C6 117.0(11) . .
N1 C5 C4 119.4(14) . .
C6 C5 C4 123.2(13) . .
C5 C6 N2 115.0(13) . .
C5 C6 H6A 108.5 . .
N2 C6 H6A 108.5 . .
C5 C6 H6B 108.5 . .
N2 C6 H6B 108.5 . .
H6A C6 H6B 107.5 . .
N2 C7 C8 115.3(10) . .
N2 C7 H7A 108.5 . .
C8 C7 H7A 108.5 . .
N2 C7 H7B 108.5 . .
C8 C7 H7B 108.5 . .
H7A C7 H7B 107.5 . .
O3 C8 C7 106.0(9) . .
O3 C8 H8A 110.5 . .
C7 C8 H8A 110.5 . .
O3 C8 H8B 110.5 . .
C7 C8 H8B 110.5 . .
H8A C8 H8B 108.7 . .
N2 C9 C10 110.9(10) . .
N2 C9 H9A 109.5 . .
C10 C9 H9A 109.5 . .
N2 C9 H9B 109.5 . .
C10 C9 H9B 109.4 . .
H9A C9 H9B 108.0 . .
O4 C10 C9 109.5(11) . .
O4 C10 H10A 109.8 . .
C9 C10 H10A 109.8 . .
O4 C10 H10B 109.8 . .
C9 C10 H10B 109.8 . .
H10A C10 H10B 108.2 . .
N3 C11 C12 123.0(10) . .
N3 C11 H11 118.5 . .
C12 C11 H11 118.5 . .
C13 C12 C11 117.1(11) . .
C13 C12 H12 121.4 . .
C11 C12 H12 121.4 . .
C12 C13 C14 120.4(10) . .
C12 C13 H13 119.8 . .
C14 C13 H13 119.8 . .
C13 C14 C15 121.7(12) . .
C13 C14 H14 119.2 . .
C15 C14 H14 119.2 . .
N3 C15 C14 117.9(11) . .
N3 C15 C16 117.8(8) . .
C14 C15 C16 124.0(11) . .
C15 C16 N4 110.0(9) . .
C15 C16 H16A 109.7 . .
N4 C16 H16A 109.7 . .
C15 C16 H16B 109.7 . .
N4 C16 H16B 109.7 . .
H16A C16 H16B 108.2 . .
N4 C17 C18 112.8(10) . .
N4 C17 H17A 109.0 . .
C18 C17 H17A 109.0 . .
N4 C17 H17B 109.0 . .
C18 C17 H17B 109.0 . .
H17A C17 H17B 107.8 . .
O5 C18 C17 109.2(9) . .
O5 C18 H18A 109.8 . .
C17 C18 H18A 109.8 . .
O5 C18 H18B 109.8 . .
C17 C18 H18B 109.8 . .
H18A C18 H18B 108.3 . .
C20 C19 N4 111.8(9) . .
C20 C19 H19A 109.3 . .
N4 C19 H19A 109.3 . .
C20 C19 H19B 109.3 . .
N4 C19 H19B 109.3 . .
H19A C19 H19B 107.9 . .
O6 C20 C19 107.4(9) . .
O6 C20 H20A 110.2 . .
C19 C20 H20A 110.2 . .
O6 C20 H20B 110.2 . .
C19 C20 H20B 110.2 . .
H20A C20 H20B 108.5 . .
O8 C21 O7 122.9(10) . .
O8 C21 C22 117.5(11) . .
O7 C21 C22 119.5(11) . .
C23 C22 C21 117.4(13) . .
C23 C22 H22A 107.9 . .
C21 C22 H22A 107.9 . .
C23 C22 H22B 108.0 . .
C21 C22 H22B 107.9 . .
H22A C22 H22B 107.2 . .
C22 C23 H23A 109.5 . .
C22 C23 H23B 109.5 . .
H23A C23 H23B 109.5 . .
C22 C23 H23C 109.5 . .
H23A C23 H23C 109.5 . .
H23B C23 H23C 109.5 . .
O10 C24 O9 125.1(9) . .
O10 C24 C26 116.0(12) . .
O9 C24 C26 118.8(12) . .
C27 C26 C24 118.8(15) . .
C27 C26 H26A 107.6 . .
C24 C26 H26A 107.6 . .
C27 C26 H26B 107.6 . .
C24 C26 H26B 107.6 . .
H26A C26 H26B 107.0 . .
C26 C27 H27A 109.5 . .
C26 C27 H27B 109.5 . .
H27A C27 H27B 109.5 . .
C26 C27 H27C 109.5 . .
H27A C27 H27C 109.5 . .
H27B C27 H27C 109.5 . .
O12 C28 O11 125.5(12) . .
O12 C28 C29 122.9(14) . .
O11 C28 C29 111.5(13) . .
C28 C29 C30' 113(3) . .
C28 C29 C30 121(3) . .
C30' C29 C30 120(4) . .
C28 C29 H29A 107.0 . .
C30' C29 H29A 29.9 . .
C30 C29 H29A 107.0 . .
C28 C29 H29B 107.0 . .
C30' C29 H29B 77.1 . .
C30 C29 H29B 106.9 . .
H29A C29 H29B 106.7 . .
C29 C30 H30A 109.5 . .
C29 C30 H30B 109.4 . .
H30A C30 H30B 109.5 . .
C29 C30 H30C 109.5 . .
H30A C30 H30C 109.5 . .
H30B C30 H30C 109.5 . .
C29 C30' H30D 109.5 . .
C29 C30' H30E 109.6 . .
H30D C30' H30E 109.5 . .
C29 C30' H30F 109.4 . .
H30D C30' H30F 109.5 . .
H30E C30' H30F 109.5 . .
O14 Cl1 O13 114.2(9) . .
O14 Cl1 O15 109.3(16) . .
O13 Cl1 O15 115.2(9) . .
O14 Cl1 O16 106.1(13) . .
O13 Cl1 O16 104.7(11) . .
O15 Cl1 O16 106.5(16) . .
Cl3A C31B Cl2B 110.8(12) . .
Cl3A C31B Cl3B 35.7(7) . .
Cl2B C31B Cl3B 107.5(12) . .
Cl3A C31B H31A 109.5 . .
Cl2B C31B H31A 109.5 . .
Cl3B C31B H31A 78.1 . .
Cl3A C31B H31B 109.5 . .
Cl2B C31B H31B 109.5 . .
Cl3B C31B H31B 137.4 . .
H31A C31B H31B 108.1 . .
Cl3A C31B H31C 77.0 . .
Cl2B C31B H31C 110.8 . .
Cl3B C31B H31C 110.8 . .
H31A C31B H31C 133.2 . .
H31B C31B H31C 35.0 . .
Cl3A C31B H31D 133.7 . .
Cl2B C31B H31D 109.5 . .
Cl3B C31B H31D 109.6 . .
H31A C31B H31D 33.8 . .
H31B C31B H31D 76.8 . .
H31C C31B H31D 108.5 . .
C31B Cl3A H31C 33.8 . .
N5B C32B C33B 167(8) . .
N6B C34B C35B 151(4) . .
C34B C35B C35B 128(3) . 6_554

loop_
_geom_bond_atom_site_label_1
_geom_bond_atom_site_label_2
_geom_bond_distance
_geom_bond_site_symmetry_2
Mn1 O1 1.874(7) .
Mn1 O2 1.899(6) 6
Mn1 O3 1.936(7) .
Mn1 O7 1.969(8) .
Mn1 O10 2.050(8) 6
Mn1 O2 2.109(6) .
Mn1 Mn2 2.776(2) 6
Mn1 Mn1 3.030(3) 6
Mn1 Mn2 3.114(2) .
Mn1 Mn4 3.1849(19) .
Mn1 Mn3 3.202(2) .
Mn2 O1 1.888(7) 6
Mn2 O5 1.922(7) .
Mn2 O2 1.939(7) .
Mn2 O11 1.967(8) .
Mn2 O9 2.153(9) .
Mn2 O1 2.228(6) .
Mn2 Mn1 2.776(2) 6
Mn2 Mn2 3.095(3) 6
Mn2 Mn4 3.191(2) .
Mn2 Mn3 3.208(2) .
Mn3 O1 2.165(6) .
Mn3 O12 2.173(9) .
Mn3 O4 2.229(8) .
Mn3 N1 2.277(10) .
Mn3 O3 2.324(8) .
Mn3 N2 2.380(10) .
Mn3 O5 2.456(6) .
Mn4 O8 2.176(9) .
Mn4 O2 2.197(6) .
Mn4 O6 2.223(8) .
Mn4 N3 2.272(7) .
Mn4 O5 2.279(7) .
Mn4 O3 2.368(7) .
Mn4 N4 2.370(9) .
O1 Mn2 1.888(7) 6
O2 Mn1 1.899(6) 6
O3 C8 1.450(12) .
O4 C10 1.395(14) .
O4 H4 0.9500 .
O5 C18 1.454(12) .
O6 C20 1.422(14) .
O6 H6 0.9500 .
O7 C21 1.289(13) .
O8 C21 1.253(13) .
O9 C24 1.277(15) .
O10 C24 1.246(15) .
O10 Mn1 2.050(8) 6
O11 C28 1.291(16) .
O12 C28 1.201(16) .
N1 C1 1.35(2) .
N1 C5 1.385(17) .
N2 C7 1.397(16) .
N2 C6 1.475(17) .
N2 C9 1.476(16) .
N3 C11 1.333(15) .
N3 C15 1.368(14) .
N4 C17 1.473(16) .
N4 C19 1.475(15) .
N4 C16 1.513(12) .
C1 C2 1.35(2) .
C1 H1 0.9500 .
C2 C3 1.41(3) .
C2 H2 0.9500 .
C3 C4 1.33(2) .
C3 H3 0.9500 .
C4 C5 1.427(18) .
C4 H4A 0.9500 .
C5 C6 1.40(2) .
C6 H6A 0.9900 .
C6 H6B 0.9900 .
C7 C8 1.499(16) .
C7 H7A 0.9900 .
C7 H7B 0.9900 .
C8 H8A 0.9900 .
C8 H8B 0.9900 .
C9 C10 1.505(15) .
C9 H9A 0.9900 .
C9 H9B 0.9900 .
C10 H10A 0.9900 .
C10 H10B 0.9900 .
C11 C12 1.401(15) .
C11 H11 0.9500 .
C12 C13 1.342(18) .
C12 H12 0.9500 .
C13 C14 1.38(2) .
C13 H13 0.9500 .
C14 C15 1.377(15) .
C14 H14 0.9500 .
C15 C16 1.484(17) .
C16 H16A 0.9900 .
C16 H16B 0.9900 .
C17 C18 1.492(17) .
C17 H17A 0.9900 .
C17 H17B 0.9900 .
C18 H18A 0.9900 .
C18 H18B 0.9900 .
C19 C20 1.470(15) .
C19 H19A 0.9900 .
C19 H19B 0.9900 .
C20 H20A 0.9900 .
C20 H20B 0.9900 .
C21 C22 1.464(17) .
C22 C23 1.45(2) .
C22 H22A 0.9900 .
C22 H22B 0.9900 .
C23 H23A 0.9800 .
C23 H23B 0.9800 .
C23 H23C 0.9800 .
C24 C26 1.529(14) .
C26 C27 1.40(2) .
C26 H26A 0.9900 .
C26 H26B 0.9900 .
C27 H27A 0.9800 .
C27 H27B 0.9800 .
C27 H27C 0.9800 .
C28 C29 1.48(2) .
C29 C30' 1.51(2) .
C29 C30 1.529(14) .
C29 H29A 0.9900 .
C29 H29B 0.9900 .
C30 H30A 0.9800 .
C30 H30B 0.9800 .
C30 H30C 0.9800 .
C30' H30D 0.9800 .
C30' H30E 0.9800 .
C30' H30F 0.9800 .
Cl1 O14 1.299(11) .
Cl1 O13 1.383(12) .
Cl1 O15 1.387(14) .
Cl1 O16 1.404(17) .
C31B Cl3A 1.661(16) .
C31B Cl2B 1.777(16) .
C31B Cl3B 1.799(17) .
C31B H31A 0.9900 .
C31B H31B 0.9900 .
C31B H31C 0.9901 .
C31B H31D 0.9901 .
Cl3A H31C 1.7321 .
N5B C32B 1.213(18) .
C32B C33B 1.507(18) .
N6B C34B 1.141(17) .
C34B C35B 1.528(17) .
C35B C35B 1.90(6) 6_554
